data_1541960
loop_
_publ_author_name
'Brusentsev, F.A.'
'Borisov, S.V.'
'Klevcova, R.F.'

_publ_section_title
;
 Refinement of the crystal structure of kridite Ca3 Al2 (F, O H)10 S O4
 (H2 O)2
;
_journal_name_full 'Zhurnal Strukturnoi Khimii (Issue-No. from 1981)'
_journal_page_first 567
_journal_page_last 570
_journal_volume 6
_journal_year 1965
_chemical_formula_sum 'Al2 Ca3 F8 H6 O8 S'
_chemical_name_systematic 'Ca3 Al2 (S O4) F8 (O H)2 (H2 O)2'
_space_group_IT_number 15
_symmetry_space_group_name_Hall '-C 2yc'
_symmetry_space_group_name_H-M 'C 1 2/c 1'
_cell_angle_alpha 90
_cell_angle_beta 94.5
_cell_angle_gamma 90
_cell_formula_units_Z 4
_cell_length_a 14.03
_cell_length_b 8.51
_cell_length_c 9.93
_cell_volume 1181.941
_citation_journal_id_ASTM ZSTKAI
_cod_data_source_file Brusentsev_ZSTKAI_1965_692.cif
_cod_data_source_block H6Al2Ca3F8O8S1
_cod_original_formula_sum 'H6 Al2 Ca3 F8 O8 S1'
_cod_database_code 1541960

loop_
_symmetry_equiv_pos_as_xyz
x,y,z
-x,y,-z+1/2
-x,-y,-z
x,-y,z-1/2
x+1/2,y+1/2,z
-x+1/2,y+1/2,-z+1/2
-x+1/2,-y+1/2,-z
x+1/2,-y+1/2,z-1/2

loop_
_atom_site_label
_atom_site_type_symbol
_atom_site_fract_x
_atom_site_fract_y
_atom_site_fract_z
_atom_site_occupancy
_atom_site_U_iso_or_equiv
F2 F-1 0.0912 0.9534 0.0746 1 0.0
O3 O-2 0.1914 0.6889 0.063 1 0.0
O4 O-2 0.0724 0.2559 0.1171 1 0.0
Al1 Al+3 0.2984 0.6001 0.9875 1 0.0
Ca1 Ca+2 0.2527 0.2816 0.8075 1 0.0
F1 F-1 0.1404 0.8822 0.8473 1 0.0
F3 F-1 0.2351 0.0982 0.9771 1 0.0
Ca2 Ca+2 0.5 0.527 0.25 1 0.0
O2 O-2 0.0345 0.5602 0.1418 1 0.0
F4 F-1 0.2369 0.4396 0.3198 1 0.0
S1 S+6 0.5 0.1571 0.25 1 0.0
O1 O-2 0.0791 0.2421 0.8074 1 0.0
